data_9000197
loop_
_publ_author_name
'Finney, J. J.'
'Kumbasar, I.'
'Konnert, J. A.'
'Clark, J. R.'

_publ_section_title
;
 Crystal structure of the calcium silicoborate, howlite
;
_journal_name_full 'American Mineralogist'
_journal_page_first 716
_journal_page_last 728
_journal_volume 55
_journal_year 1970
_chemical_formula_sum 'B5 Ca2 H5 O14 Si'
_chemical_name_mineral Howlite
_space_group_IT_number 14
_symmetry_space_group_name_Hall '-P 2ybc'
_symmetry_space_group_name_H-M 'P 1 21/c 1'
_cell_angle_alpha 90
_cell_angle_beta 104.83
_cell_angle_gamma 90
_cell_formula_units_Z 4
_cell_length_a 12.78
_cell_length_b 9.33
_cell_length_c 8.60
_cell_volume 991.284
_database_code_amcsd 0000202
_exptl_crystal_density_diffrn 2.622
_cod_original_formula_sum 'Ca2 Si B5 O14 H5'
_cod_database_code 9000197

loop_
_space_group_symop_operation_xyz
x,y,z
x,1/2-y,1/2+z
-x,1/2+y,1/2-z
-x,-y,-z

loop_
_atom_site_label
_atom_site_fract_x
_atom_site_fract_y
_atom_site_fract_z
_atom_site_U_iso_or_equiv
_atom_site_type_symbol
_atom_site_attached_hydrogens
Ca1 0.11710 0.18380 0.14930 0.01013 Ca 0
Ca2 0.41180 0.82160 0.52280 0.00887 Ca 0
Si 0.14110 0.55490 0.01150 0.00887 Si 0
B1 0.03900 0.47100 0.25700 0.01520 B 0
B2 0.32300 0.38400 0.03300 0.01267 B 0
B3 0.49200 0.42300 0.25600 0.01773 B 0
B4 0.34300 0.26100 0.28400 0.01393 B 0
B5 0.15700 0.65000 0.47600 0.01646 B 0
O1 0.08100 0.51200 -0.17400 0.01140 O 0
O2 0.12700 0.72300 0.04700 0.01773 O 0
O3 0.10200 0.45000 0.13700 0.01013 O 0
O4 0.26900 0.52500 0.03000 0.01140 O 0
O5 0.06100 0.59700 0.35500 0.00633 O 0
O6 0.43800 0.40700 0.07800 0.01393 O 0
O7 0.29200 0.17100 0.36400 0.01013 O 0
O8 0.28700 0.28200 0.13000 0.01267 O 0
O9 0.43800 0.33300 0.35200 0.01013 O 0
O-H10 0.49700 0.57000 0.29400 0.01393 O 1
O-H11 0.60100 0.35600 0.27200 0.01140 O 1
O-H12 0.24600 0.68500 0.39800 0.01267 O 1
O-H13 0.19700 0.54200 0.59900 0.01013 O 1
O-H14 0.05500 0.33800 0.35100 0.00633 O 1

loop_
_cod_changelog_entry_id
_cod_changelog_entry_author
_cod_changelog_entry_date
_cod_changelog_entry_text
1
;cod-tools version 3.8.0
Id: cif_guess_AMCSD_atom_types 9574 2023-05-10 09:00:05Z saulius
;
2023-05-10T18:45:56+03:00
;Derived atom types and hydrogen counts
from atom names that follow the AMCSD naming convention
(Wat == water, O-H == hydroxyl).
;

loop_
_cod_related_entry_id
_cod_related_entry_database
_cod_related_entry_code
1 AMCSD 0000202
